data_4117176
loop_
_publ_author_name
'Michael Ruf'
'Karl Weis'
'Heinrich Vahrenkamp'

_publ_section_title
;
 Zn-O2H3-Zn: a Coordination Mode of the Hydrolytic Zinc-Aqua Function and
 a Possible Structural Motif for Oligozinc Enzymes
;
_journal_name_full 'Journal of the American Chemical Society'
_journal_page_first 9288
_journal_page_last 9294
_journal_paper_doi 10.1021/ja960629v
_journal_volume 118
_journal_year 1996
_chemical_compound_source Benzene-Ethanol-Dichlormethane
_chemical_formula_sum 'C62 H75 B2 Cl N18 O9 Zn2'
_chemical_formula_weight 1404.21
_chemical_melting_point 191
_chemical_name_common
;
Bis[Hydrotris(3-(4'-methyl-3'-pyridyl)-5-methyl-pyrazol-1-yl)borato
-zinc-hydroxide]hydroperchlorate
;
_space_group_IT_number 14
_symmetry_cell_setting monoclinic
_symmetry_space_group_name_Hall '-P 2yn'
_symmetry_space_group_name_H-M 'P 1 21/n 1'
_atom_sites_solution_hydrogens 'geom; difmap H(1), H(11), H(21)'
_atom_sites_solution_primary direct
_atom_sites_solution_secondary difmap
_audit_creation_method SHELXL
_cell_angle_alpha 90.00
_cell_angle_beta 97.550(8)
_cell_angle_gamma 90.00
_cell_formula_units_Z 4
_cell_length_a 16.4310(15)
_cell_length_b 21.604(2)
_cell_length_c 20.159(2)
_cell_measurement_reflns_used 25
_cell_measurement_temperature 293(2)
_cell_measurement_theta_max 18.2
_cell_measurement_theta_min 10.4
_cell_volume 7093.9(12)
_computing_cell_refinement 'NONIUS EXPRESS'
_computing_data_collection 'NONIUS EXPRESS'
_computing_data_reduction 'CADFOR; CADSEX (E. Keller, 1976, 1981)'
_computing_structure_refinement 'SHELXL-93 (Sheldrick, 1993)'
_computing_structure_solution 'SHELXS-86 (Sheldrick, 1990)'
_diffrn_ambient_temperature 293(2)
_diffrn_measurement_device Nonius-Turbo-CAD4
_diffrn_measurement_method Omega-2Theta
_diffrn_radiation_monochromator graphite
_diffrn_radiation_source 'fine-focus sealed tube'
_diffrn_radiation_type MoK\a
_diffrn_radiation_wavelength 0.71073
_diffrn_reflns_av_R_equivalents 0.0536
_diffrn_reflns_av_sigmaI/netI 0.1173
_diffrn_reflns_limit_h_max 0
_diffrn_reflns_limit_h_min -20
_diffrn_reflns_limit_k_max 26
_diffrn_reflns_limit_k_min 0
_diffrn_reflns_limit_l_max 24
_diffrn_reflns_limit_l_min -24
_diffrn_reflns_number 14432
_diffrn_reflns_theta_max 26.00
_diffrn_reflns_theta_min 2.25
_diffrn_standards_interval_count 'ICR every 3600 s, OCR every 200 refl.'
_diffrn_standards_number 2
_exptl_absorpt_coefficient_mu 0.779
_exptl_absorpt_correction_T_max 0.822
_exptl_absorpt_correction_T_min 0.896
_exptl_absorpt_correction_type empirical
_exptl_crystal_colour colourless
_exptl_crystal_density_diffrn 1.315
_exptl_crystal_density_meas 1.300
_exptl_crystal_density_method floating
_exptl_crystal_description isometric
_exptl_crystal_F_000 2928
_exptl_crystal_size_max 0.7
_exptl_crystal_size_mid 0.6
_exptl_crystal_size_min 0.6
_refine_diff_density_max 1.367
_refine_diff_density_min -0.425
_refine_diff_density_rms 0.108
_refine_ls_extinction_method none
_refine_ls_goodness_of_fit_all 1.068
_refine_ls_goodness_of_fit_obs 1.083
_refine_ls_hydrogen_treatment 'Riding-Model; Least square H(1), H(11), H(21)'
_refine_ls_matrix_type full
_refine_ls_number_parameters 857
_refine_ls_number_reflns 13895
_refine_ls_number_restraints 0
_refine_ls_restrained_S_all 1.123
_refine_ls_restrained_S_obs 1.083
_refine_ls_R_factor_all 0.2103
_refine_ls_R_factor_obs 0.0804
_refine_ls_shift/esd_max 0.277
_refine_ls_shift/esd_mean 0.006
_refine_ls_structure_factor_coef Fsqd
_refine_ls_weighting_details 'w=1/[\s^2^(Fo^2^)+(0.1139P)^2^+30.8108P] where P=(Fo^2^+2Fc^2^)/3'
_refine_ls_weighting_scheme calc
_refine_ls_wR_factor_all 0.3166
_refine_ls_wR_factor_obs 0.2077
_reflns_number_observed 6630
_reflns_number_total 13932
_reflns_observed_criterion >2sigma(I)
_cod_data_source_file ja960629v_3.cif
_cod_data_source_block w25[ref.no.:3c]
_cod_depositor_comments
;
The following automatic conversions were performed:

'_refine_ls_weighting_scheme' value 'calc
w=1/[\s^2^(Fo^2^)+(0.1139P)^2^+30.8108P] where P=(Fo^2^+2Fc^2^)/3'
was changed to 'calc'. New tag '_refine_ls_weighting_details' was
created. The value of the new tag was set to
'w=1/[\s^2^(Fo^2^)+(0.1139P)^2^+30.8108P] where P=(Fo^2^+2Fc^2^)/3'.

Automatic conversion script
Id: cif_fix_values 3143 2015-03-26 13:38:13Z robertas 
;
_cod_original_cell_volume 7093.9(11)
_cod_database_code 4117176

loop_
_symmetry_equiv_pos_as_xyz
'x, y, z'
'-x+1/2, y+1/2, -z+1/2'
'-x, -y, -z'
'x-1/2, -y-1/2, z-1/2'

loop_
_atom_site_aniso_label
_atom_site_aniso_U_11
_atom_site_aniso_U_22
_atom_site_aniso_U_33
_atom_site_aniso_U_23
_atom_site_aniso_U_13
_atom_site_aniso_U_12
Zn1 0.0446(5) 0.0806(8) 0.0399(5) -0.0092(5) 0.0088(4) 0.0037(5)
N1 0.047(4) 0.043(4) 0.037(3) 0.001(3) 0.006(3) 0.001(3)
N2 0.058(4) 0.050(4) 0.051(4) 0.006(3) 0.009(3) 0.002(4)
N3 0.042(4) 0.055(4) 0.044(4) 0.001(3) 0.008(3) -0.002(3)
O1 0.049(4) 0.055(4) 0.045(3) 0.001(3) 0.007(3) -0.003(3)
N4 0.049(4) 0.059(4) 0.038(4) 0.003(3) 0.008(3) 0.006(3)
C1 0.061(6) 0.061(6) 0.047(5) -0.005(4) 0.005(4) -0.003(5)
C2 0.073(6) 0.054(5) 0.046(5) -0.008(4) 0.012(4) 0.009(5)
C3 0.054(5) 0.044(5) 0.042(4) 0.000(4) 0.018(4) 0.001(4)
C4 0.087(8) 0.097(8) 0.051(6) -0.012(5) -0.005(5) 0.021(6)
C5 0.049(5) 0.050(5) 0.044(4) 0.007(4) 0.017(4) 0.009(4)
C6 0.075(7) 0.059(6) 0.062(6) -0.005(5) 0.022(5) -0.001(5)
C7 0.051(5) 0.040(5) 0.058(5) -0.006(4) 0.004(4) 0.019(4)
C8 0.065(6) 0.061(6) 0.079(7) 0.021(5) 0.023(5) 0.024(5)
N7 0.074(6) 0.124(9) 0.080(6) 0.010(6) 0.015(5) -0.002(6)
C9 0.054(5) 0.072(6) 0.050(5) -0.001(4) 0.007(4) 0.016(5)
C10 0.077(8) 0.102(10) 0.130(11) 0.019(8) 0.003(7) 0.026(7)
N5 0.062(4) 0.046(4) 0.048(4) 0.008(3) 0.012(3) 0.009(3)
C11 0.073(6) 0.058(6) 0.061(6) 0.015(5) 0.026(5) 0.012(5)
C12 0.092(7) 0.045(5) 0.063(6) 0.012(5) 0.030(5) -0.004(5)
C13 0.068(6) 0.042(5) 0.054(5) 0.004(4) 0.026(4) 0.000(4)
C14 0.116(9) 0.086(8) 0.057(6) 0.020(6) 0.020(6) 0.017(7)
C15 0.072(6) 0.038(4) 0.061(5) 0.000(4) 0.024(5) -0.001(4)
C16 0.098(9) 0.089(8) 0.090(8) -0.001(7) 0.042(7) -0.032(7)
C17 0.092(8) 0.094(9) 0.086(8) -0.013(7) 0.030(7) -0.045(7)
C18 0.078(7) 0.049(5) 0.075(7) -0.014(5) 0.022(6) -0.005(5)
N8 0.078(5) 0.047(4) 0.066(5) -0.004(4) 0.024(4) -0.007(4)
C19 0.065(6) 0.040(5) 0.061(5) -0.003(4) 0.015(5) -0.006(4)
C20 0.107(9) 0.074(8) 0.101(9) -0.026(7) 0.012(7) -0.015(7)
N6 0.043(4) 0.052(4) 0.051(4) -0.001(3) 0.006(3) 0.006(3)
C21 0.045(5) 0.048(5) 0.057(5) -0.008(4) 0.000(4) 0.005(4)
C22 0.040(4) 0.058(5) 0.057(5) -0.005(4) 0.012(4) -0.006(4)
C23 0.049(5) 0.045(5) 0.051(5) -0.002(4) 0.012(4) 0.002(4)
C24 0.057(5) 0.065(6) 0.062(6) -0.001(5) -0.008(4) 0.008(5)
C25 0.044(4) 0.047(5) 0.047(5) -0.003(4) 0.010(4) -0.001(4)
C26 0.055(5) 0.071(6) 0.062(6) -0.010(5) 0.016(4) -0.020(5)
C27 0.056(6) 0.066(6) 0.069(6) 0.002(5) 0.022(5) -0.023(5)
C28 0.061(6) 0.062(6) 0.047(5) 0.002(4) 0.021(4) -0.013(5)
N9 0.052(4) 0.049(4) 0.049(4) -0.002(3) 0.017(3) -0.006(3)
C29 0.051(5) 0.055(5) 0.044(4) -0.003(4) 0.016(4) -0.005(4)
C30 0.081(7) 0.087(7) 0.053(5) 0.013(5) 0.025(5) -0.014(6)
B1 0.054(6) 0.061(6) 0.038(5) 0.008(4) 0.006(4) 0.012(5)
Zn2 0.0909(8) 0.0483(6) 0.0391(5) 0.0034(4) 0.0186(5) 0.0074(6)
N10 0.057(4) 0.050(4) 0.039(4) 0.006(3) 0.009(3) -0.003(3)
N11 0.054(4) 0.059(4) 0.041(4) -0.004(3) 0.011(3) 0.003(4)
N12 0.054(4) 0.062(5) 0.044(4) 0.005(3) 0.005(3) -0.004(4)
O2 0.072(5) 0.038(4) 0.049(4) 0.000(3) 0.017(3) -0.007(3)
N13 0.064(5) 0.046(4) 0.047(4) 0.007(3) 0.010(3) 0.002(3)
C31 0.081(7) 0.049(5) 0.053(5) 0.010(4) 0.007(5) -0.005(5)
C32 0.088(7) 0.050(5) 0.055(5) 0.007(4) 0.005(5) -0.008(5)
C33 0.060(5) 0.043(5) 0.049(5) 0.002(4) 0.011(4) -0.002(4)
C34 0.148(11) 0.068(7) 0.063(7) 0.020(6) -0.003(7) 0.001(7)
C35 0.056(5) 0.047(5) 0.047(5) 0.001(4) 0.014(4) -0.006(4)
C36 0.083(7) 0.048(5) 0.058(6) 0.001(4) 0.013(5) -0.015(5)
C37 0.080(7) 0.054(6) 0.056(6) -0.009(4) 0.008(5) -0.021(5)
C38 0.052(5) 0.056(5) 0.052(5) -0.009(4) 0.012(4) -0.016(4)
N16 0.048(4) 0.052(4) 0.043(4) -0.001(3) 0.007(3) -0.005(3)
C39 0.052(5) 0.049(5) 0.044(4) -0.003(4) 0.008(4) -0.001(4)
C40 0.101(8) 0.081(7) 0.056(6) -0.010(5) 0.003(6) -0.032(6)
N14 0.063(4) 0.058(5) 0.033(3) 0.000(3) 0.007(3) -0.005(4)
C41 0.064(6) 0.065(6) 0.038(4) -0.003(4) 0.012(4) -0.022(5)
C42 0.056(5) 0.085(7) 0.042(5) -0.012(5) 0.016(4) -0.004(5)
C43 0.051(5) 0.061(6) 0.047(5) -0.013(4) 0.014(4) -0.007(4)
C44 0.091(7) 0.094(8) 0.042(5) 0.005(5) 0.014(5) -0.021(6)
C45 0.052(5) 0.068(6) 0.049(5) -0.005(4) 0.014(4) 0.005(5)
C46 0.094(8) 0.102(9) 0.068(7) -0.019(6) 0.015(6) 0.029(7)
C47 0.101(9) 0.079(8) 0.083(8) -0.016(6) 0.020(7) 0.030(7)
C48 0.057(6) 0.067(6) 0.073(7) -0.005(5) 0.011(5) -0.003(5)
N17 0.104(7) 0.076(6) 0.067(5) -0.002(5) 0.006(5) 0.010(5)
C49 0.104(9) 0.067(7) 0.061(6) -0.006(5) 0.010(6) 0.027(6)
C50 0.086(8) 0.077(8) 0.109(9) 0.019(7) 0.014(7) 0.018(6)
N15 0.054(4) 0.058(5) 0.044(4) 0.005(3) 0.004(3) 0.005(4)
C51 0.058(5) 0.055(5) 0.053(5) -0.005(4) -0.005(4) 0.002(4)
C52 0.048(5) 0.059(6) 0.068(6) -0.002(5) -0.002(5) -0.005(4)
C53 0.051(5) 0.055(5) 0.059(5) -0.006(4) 0.006(4) -0.002(4)
C54 0.075(7) 0.074(7) 0.064(6) -0.003(5) -0.011(5) 0.000(5)
C55 0.041(5) 0.059(5) 0.055(5) -0.002(4) 0.014(4) -0.008(4)
C56 0.076(7) 0.091(8) 0.072(7) -0.022(6) 0.014(6) -0.039(6)
C57 0.086(8) 0.081(8) 0.077(7) -0.010(6) 0.026(6) -0.036(6)
C58 0.059(6) 0.075(7) 0.058(6) -0.002(5) 0.019(5) -0.010(5)
N18 0.056(5) 0.077(5) 0.057(5) -0.003(4) 0.016(4) -0.013(4)
C59 0.053(5) 0.072(7) 0.067(6) 0.003(5) 0.015(5) -0.014(5)
C60 0.111(9) 0.104(9) 0.069(7) -0.005(6) 0.036(7) -0.030(8)
B2 0.059(6) 0.060(6) 0.043(5) 0.010(5) 0.004(5) 0.006(5)
Cl 0.094(2) 0.091(2) 0.068(2) 0.0018(15) 0.0096(15) -0.027(2)
O3 0.111(9) 0.270(18) 0.227(15) -0.023(13) -0.014(9) 0.059(10)
O4 0.245(13) 0.172(10) 0.076(6) -0.008(6) 0.063(7) -0.093(10)
O5 0.245(13) 0.104(7) 0.095(6) -0.010(5) 0.059(7) -0.076(8)
O6 0.129(8) 0.179(10) 0.088(6) -0.032(6) 0.017(5) -0.073(7)
O9 0.092(6) 0.094(6) 0.124(7) -0.073(5) -0.020(5) 0.023(5)
O10 0.074(5) 0.067(5) 0.130(7) 0.007(4) 0.026(4) 0.023(4)

loop_
_atom_site_label
_atom_site_type_symbol
_atom_site_fract_x
_atom_site_fract_y
_atom_site_fract_z
_atom_site_U_iso_or_equiv
_atom_site_thermal_displace_type
_atom_site_occupancy
_atom_site_calc_flag
_atom_site_refinement_flags
Zn1 Zn 0.24132(6) 0.08872(5) 0.43275(5) 0.0547(3) Uani 1 d .
N1 N 0.2228(4) 0.1173(3) 0.5246(3) 0.0422(15) Uani 1 d .
N2 N 0.2598(4) -0.0172(3) 0.4809(3) 0.053(2) Uani 1 d .
N3 N 0.3656(4) 0.0826(3) 0.4438(3) 0.047(2) Uani 1 d .
O1 O 0.1601(4) 0.0572(3) 0.3664(3) 0.0495(15) Uani 1 d .
H1 H 0.1701(76) 0.0578(61) 0.3087(71) 0.135(44) Uiso 1 d .
H11 H 0.1153(72) 0.0569(58) 0.3649(60) 0.097(48) Uiso 1 d .
N4 N 0.2850(4) 0.1008(3) 0.5740(3) 0.049(2) Uani 1 d .
C1 C 0.2764(6) 0.1324(4) 0.6313(4) 0.057(2) Uani 1 d .
C2 C 0.2076(6) 0.1685(4) 0.6180(4) 0.057(2) Uani 1 d .
H2 H 0.1856(6) 0.1943(4) 0.6479(4) 0.069 Uiso 1 d R
C3 C 0.1760(5) 0.1592(4) 0.5515(4) 0.046(2) Uani 1 d .
C4 C 0.3334(7) 0.1237(5) 0.6945(5) 0.080(3) Uani 1 d .
H4A H 0.3168(7) 0.1498(5) 0.7289(5) 0.119 Uiso 1 d R
H4B H 0.3877(7) 0.1350(5) 0.6863(5) 0.119 Uiso 1 d R
H4C H 0.3331(7) 0.0813(5) 0.7086(5) 0.119 Uiso 1 d R
C5 C 0.1032(5) 0.1874(4) 0.5151(4) 0.047(2) Uani 1 d .
C6 C 0.0727(6) 0.2429(4) 0.5398(5) 0.064(2) Uani 1 d .
H6 H 0.1016(6) 0.2601(4) 0.5782(5) 0.077 Uiso 1 d R
C7 C 0.0054(5) 0.2709(4) 0.5135(4) 0.050(2) Uani 1 d .
H7 H -0.0106(5) 0.3079(4) 0.5316(4) 0.060 Uiso 1 d R
C8 C -0.0367(6) 0.2488(5) 0.4603(5) 0.067(3) Uani 1 d .
N7 N -0.0136(6) 0.1931(5) 0.4303(5) 0.092(3) Uani 1 d .
C9 C 0.0569(5) 0.1632(5) 0.4588(4) 0.059(2) Uani 1 d .
H9 H 0.0723(5) 0.1261(5) 0.4407(4) 0.070 Uiso 1 d R
C10 C -0.1142(7) 0.2805(6) 0.4324(7) 0.104(4) Uani 1 d .
H10A H -0.1477(7) 0.2535(6) 0.4025(7) 0.156 Uiso 1 d R
H10B H -0.1001(7) 0.3166(6) 0.4085(7) 0.156 Uiso 1 d R
H10C H -0.1440(7) 0.2928(6) 0.4682(7) 0.156 Uiso 1 d R
N5 N 0.3018(4) -0.0107(3) 0.5439(3) 0.052(2) Uani 1 d .
C11 C 0.2909(6) -0.0607(4) 0.5818(5) 0.063(2) Uani 1 d .
C12 C 0.2426(6) -0.1019(4) 0.5419(5) 0.065(3) Uani 1 d .
H12 H 0.2248(6) -0.1407(4) 0.5538(5) 0.078 Uiso 1 d R
C13 C 0.2249(6) -0.0735(4) 0.4800(4) 0.053(2) Uani 1 d .
C14 C 0.3261(8) -0.0659(5) 0.6539(5) 0.085(3) Uani 1 d .
H14A H 0.3383(8) -0.1082(5) 0.6659(5) 0.128 Uiso 1 d R
H14B H 0.2860(8) -0.0501(5) 0.6800(5) 0.128 Uiso 1 d R
H14C H 0.3754(8) -0.0416(5) 0.6622(5) 0.128 Uiso 1 d R
C15 C 0.1765(6) -0.0967(4) 0.4185(4) 0.056(2) Uani 1 d .
C16 C 0.1056(7) -0.1328(5) 0.4182(6) 0.090(4) Uani 1 d .
H16 H 0.0884(7) -0.1447(5) 0.4585(6) 0.108 Uiso 1 d R
C17 C 0.0610(7) -0.1509(6) 0.3583(6) 0.089(4) Uani 1 d .
H17 H 0.0143(7) -0.1754(6) 0.3576(6) 0.107 Uiso 1 d R
C18 C 0.0860(6) -0.1335(4) 0.2996(5) 0.066(3) Uani 1 d .
N8 N 0.1551(5) -0.1002(3) 0.2987(4) 0.063(2) Uani 1 d .
C19 C 0.1983(6) -0.0837(4) 0.3563(4) 0.055(2) Uani 1 d .
H19 H 0.2473(6) -0.0626(4) 0.3545(4) 0.066 Uiso 1 d R
C20 C 0.0384(8) -0.1502(5) 0.2347(6) 0.094(4) Uani 1 d .
H20A H 0.0617(8) -0.1870(5) 0.2182(6) 0.141 Uiso 1 d R
H20B H 0.0411(8) -0.1171(5) 0.2032(6) 0.141 Uiso 1 d R
H20C H -0.0179(8) -0.1577(5) 0.2403(6) 0.141 Uiso 1 d R
N6 N 0.4004(4) 0.0706(3) 0.5079(3) 0.049(2) Uani 1 d .
C21 C 0.4822(5) 0.0794(4) 0.5132(4) 0.050(2) Uani 1 d .
C22 C 0.5000(5) 0.0974(4) 0.4503(4) 0.051(2) Uani 1 d .
H22 H 0.5518(5) 0.1053(4) 0.4382(4) 0.061 Uiso 1 d R
C23 C 0.4258(5) 0.0988(4) 0.4083(4) 0.048(2) Uani 1 d .
C24 C 0.5401(6) 0.0707(4) 0.5759(4) 0.063(2) Uani 1 d .
H24A H 0.5956(6) 0.0749(4) 0.5664(4) 0.094 Uiso 1 d R
H24B H 0.5325(6) 0.0300(4) 0.5934(4) 0.094 Uiso 1 d R
H24C H 0.5296(6) 0.1011(4) 0.6084(4) 0.094 Uiso 1 d R
C25 C 0.4111(5) 0.1137(4) 0.3374(4) 0.046(2) Uani 1 d .
C26 C 0.4623(6) 0.1551(4) 0.3090(5) 0.062(2) Uani 1 d .
H26 H 0.5075(6) 0.1729(4) 0.3345(5) 0.074 Uiso 1 d R
C27 C 0.4459(6) 0.1677(4) 0.2409(5) 0.063(2) Uani 1 d .
H27 H 0.4794(6) 0.1953(4) 0.2215(5) 0.075 Uiso 1 d R
C28 C 0.3801(6) 0.1412(4) 0.2023(4) 0.055(2) Uani 1 d .
N9 N 0.3299(4) 0.1009(3) 0.2291(3) 0.049(2) Uani 1 d .
C29 C 0.3489(5) 0.0876(4) 0.2943(4) 0.049(2) Uani 1 d .
H29 H 0.3173(5) 0.0575(4) 0.3116(4) 0.059 Uiso 1 d R
C30 C 0.3612(6) 0.1570(5) 0.1298(4) 0.072(3) Uani 1 d .
H30A H 0.3799(6) 0.1245(5) 0.1030(4) 0.108 Uiso 1 d R
H30B H 0.3883(6) 0.1950(5) 0.1211(4) 0.108 Uiso 1 d R
H30C H 0.3029(6) 0.1620(5) 0.1186(4) 0.108 Uiso 1 d R
B1 B 0.3479(6) 0.0498(5) 0.5633(5) 0.051(2) Uani 1 d .
H1A H 0.3845(6) 0.0435(5) 0.6052(5) 0.061 Uiso 1 d R
Zn2 Zn 0.18847(7) 0.07373(5) 0.18157(5) 0.0586(3) Uani 1 d .
N10 N 0.1703(4) 0.1652(3) 0.1652(3) 0.048(2) Uani 1 d .
N11 N 0.2148(4) 0.0415(3) 0.0921(3) 0.051(2) Uani 1 d .
N12 N 0.0511(4) 0.0702(3) 0.1392(3) 0.054(2) Uani 1 d .
O2 O 0.1834(4) 0.0231(3) 0.2562(3) 0.052(2) Uani 1 d .
H21 H 0.1829(52) -0.0054(36) 0.2538(42) 0.029(27) Uiso 1 d .
N13 N 0.1407(4) 0.1779(3) 0.0991(3) 0.052(2) Uani 1 d .
C31 C 0.1430(6) 0.2400(4) 0.0891(4) 0.061(2) Uani 1 d .
C32 C 0.1726(6) 0.2675(4) 0.1488(4) 0.065(2) Uani 1 d .
H32 H 0.1791(6) 0.3098(4) 0.1565(4) 0.077 Uiso 1 d R
C33 C 0.1882(5) 0.2203(4) 0.1953(4) 0.050(2) Uani 1 d .
C34 C 0.1165(9) 0.2694(5) 0.0221(5) 0.095(4) Uani 1 d .
H34A H 0.1324(9) 0.3122(5) 0.0248(5) 0.142 Uiso 1 d R
H34B H 0.0580(9) 0.2665(5) 0.0110(5) 0.142 Uiso 1 d R
H34C H 0.1427(9) 0.2493(5) -0.0120(5) 0.142 Uiso 1 d R
C35 C 0.2213(5) 0.2259(4) 0.2661(4) 0.050(2) Uani 1 d .
C36 C 0.2652(6) 0.2775(4) 0.2895(5) 0.062(2) Uani 1 d .
H36 H 0.2746(6) 0.3094(4) 0.2606(5) 0.075 Uiso 1 d R
C37 C 0.2980(6) 0.2806(4) 0.3566(4) 0.063(2) Uani 1 d .
H37 H 0.3263(6) 0.3159(4) 0.3728(4) 0.076 Uiso 1 d R
C38 C 0.2873(5) 0.2331(4) 0.3993(4) 0.053(2) Uani 1 d .
N16 N 0.2431(4) 0.1824(3) 0.3779(3) 0.047(2) Uani 1 d .
C39 C 0.2096(5) 0.1803(4) 0.3131(4) 0.048(2) Uani 1 d .
H39 H 0.1770(5) 0.1464(4) 0.2988(4) 0.058 Uiso 1 d R
C40 C 0.3257(7) 0.2343(5) 0.4710(5) 0.080(3) Uani 1 d .
H40A H 0.3209(7) 0.1938(5) 0.4898(5) 0.120 Uiso 1 d R
H40B H 0.2983(7) 0.2639(5) 0.4958(5) 0.120 Uiso 1 d R
H40C H 0.3826(7) 0.2451(5) 0.4732(5) 0.120 Uiso 1 d R
N14 N 0.1861(4) 0.0817(3) 0.0416(3) 0.052(2) Uani 1 d .
C41 C 0.2237(6) 0.0693(4) -0.0121(4) 0.055(2) Uani 1 d .
C42 C 0.2763(6) 0.0209(5) 0.0028(4) 0.060(2) Uani 1 d .
H42 H 0.3098(6) 0.0029(5) -0.0256(4) 0.072 Uiso 1 d R
C43 C 0.2690(5) 0.0040(4) 0.0683(4) 0.052(2) Uani 1 d .
C44 C 0.2063(7) 0.1075(5) -0.0750(4) 0.075(3) Uani 1 d .
H44A H 0.1513(7) 0.1000(5) -0.0960(4) 0.113 Uiso 1 d R
H44B H 0.2445(7) 0.0955(5) -0.1049(4) 0.113 Uiso 1 d R
H44C H 0.2130(7) 0.1507(5) -0.0647(4) 0.113 Uiso 1 d R
C45 C 0.3136(5) -0.0462(4) 0.1058(4) 0.056(2) Uani 1 d .
C46 C 0.3407(7) -0.0972(6) 0.0718(6) 0.087(3) Uani 1 d .
H46 H 0.3274(7) -0.1001(6) 0.0256(6) 0.105 Uiso 1 d R
C47 C 0.3847(7) -0.1434(6) 0.1057(6) 0.087(3) Uani 1 d .
H47 H 0.4023(7) -0.1776(6) 0.0834(6) 0.104 Uiso 1 d R
C48 C 0.4049(6) -0.1402(5) 0.1740(5) 0.066(3) Uani 1 d .
N17 N 0.3753(6) -0.0943(4) 0.2081(4) 0.083(3) Uani 1 d .
C49 C 0.3322(7) -0.0493(5) 0.1744(5) 0.077(3) Uani 1 d .
H49 H 0.3093(7) -0.0193(5) 0.1993(5) 0.093 Uiso 1 d R
C50 C 0.4587(7) -0.1871(5) 0.2109(6) 0.090(4) Uani 1 d .
H50A H 0.5134(7) -0.1713(5) 0.2214(6) 0.135 Uiso 1 d R
H50B H 0.4596(7) -0.2234(5) 0.1834(6) 0.135 Uiso 1 d R
H50C H 0.4373(7) -0.1977(5) 0.2515(6) 0.135 Uiso 1 d R
N15 N 0.0432(4) 0.0887(3) 0.0738(3) 0.052(2) Uani 1 d .
C51 C -0.0317(6) 0.0731(4) 0.0420(4) 0.056(2) Uani 1 d .
C52 C -0.0740(6) 0.0447(4) 0.0880(5) 0.059(2) Uani 1 d .
H52 H -0.1266(6) 0.0280(4) 0.0801(5) 0.071 Uiso 1 d R
C53 C -0.0217(5) 0.0448(4) 0.1479(4) 0.055(2) Uani 1 d .
C54 C -0.0585(6) 0.0868(5) -0.0306(5) 0.073(3) Uani 1 d .
H54A H -0.0269(6) 0.0625(5) -0.0579(5) 0.109 Uiso 1 d R
H54B H -0.0506(6) 0.1299(5) -0.0390(5) 0.109 Uiso 1 d R
H54C H -0.1156(6) 0.0766(5) -0.0413(5) 0.109 Uiso 1 d R
C55 C -0.0392(5) 0.0268(4) 0.2152(4) 0.051(2) Uani 1 d .
C56 C -0.0932(6) -0.0187(5) 0.2265(5) 0.079(3) Uani 1 d .
H56 H -0.1201(6) -0.0418(5) 0.1912(5) 0.095 Uiso 1 d R
C57 C -0.1077(7) -0.0317(5) 0.2912(5) 0.080(3) Uani 1 d .
H57 H -0.1446(7) -0.0628(5) 0.2987(5) 0.096 Uiso 1 d R
C58 C -0.0665(6) 0.0008(5) 0.3434(5) 0.063(2) Uani 1 d .
N18 N -0.0135(4) 0.0456(4) 0.3343(4) 0.063(2) Uani 1 d .
C59 C -0.0027(6) 0.0579(5) 0.2712(5) 0.064(2) Uani 1 d .
H59 H 0.0337(6) 0.0896(5) 0.2646(5) 0.076 Uiso 1 d R
C60 C -0.0775(8) -0.0126(6) 0.4164(5) 0.093(4) Uani 1 d .
H60A H -0.0914(8) -0.0554(6) 0.4210(5) 0.139 Uiso 1 d R
H60B H -0.1200(8) 0.0129(6) 0.4304(5) 0.139 Uiso 1 d R
H60C H -0.0265(8) -0.0039(6) 0.4437(5) 0.139 Uiso 1 d R
B2 B 0.1126(6) 0.1256(5) 0.0481(5) 0.054(3) Uani 1 d .
H2A H 0.0923(6) 0.1437(5) 0.0045(5) 0.065 Uiso 1 d R
Cl Cl 0.6758(2) 0.25441(15) 0.29393(14) 0.0846(8) Uani 1 d .
O3 O 0.7543(8) 0.2258(8) 0.3013(8) 0.206(7) Uani 1 d .
O4 O 0.6391(8) 0.2411(6) 0.3490(4) 0.161(5) Uani 1 d .
O5 O 0.6909(8) 0.3176(5) 0.2887(4) 0.145(4) Uani 1 d .
O6 O 0.6288(6) 0.2331(5) 0.2360(4) 0.132(4) Uani 1 d .
O7 O 0.1105(17) 0.4256(13) 0.6522(14) 0.175(10) Uiso 0.50 d P
H90A H 0.0854(17) 0.4136(13) 0.6907(14) 0.210 Uiso 0.50 d PR
C62 C 0.0647(13) 0.4079(10) 0.6064(11) 0.068(5) Uiso 0.50 d P
H62B H 0.0375(13) 0.3685(10) 0.6040(11) 0.081 Uiso 0.50 d PR
H62C H 0.1110(13) 0.4061(10) 0.5820(11) 0.081 Uiso 0.50 d PR
C63 C 0.0349(18) 0.4371(14) 0.5856(15) 0.112(9) Uiso 0.50 d P
H63A H 0.0028(18) 0.4211(14) 0.5461(15) 0.134 Uiso 0.50 d PR
H63B H -0.0008(18) 0.4488(14) 0.6175(15) 0.134 Uiso 0.50 d PR
H63C H 0.0652(18) 0.4726(14) 0.5741(15) 0.134 Uiso 0.50 d PR
O8 O 0.1601(15) 0.4882(11) 0.6734(11) 0.142(7) Uiso 0.50 d P
H90B H 0.2166(15) 0.4925(11) 0.6921(11) 0.171 Uiso 0.50 d PR
C64 C 0.1044(16) 0.5238(12) 0.6555(12) 0.086(7) Uiso 0.50 d P
H64A H 0.1059(16) 0.5605(12) 0.6825(12) 0.103 Uiso 0.50 d PR
H64C H 0.1517(16) 0.5229(12) 0.6322(12) 0.103 Uiso 0.50 d PR
C65 C 0.0603(21) 0.5317(17) 0.6197(17) 0.140(12) Uiso 0.50 d P
H65A H 0.0327(21) 0.5707(17) 0.6215(17) 0.168 Uiso 0.50 d PR
H65B H 0.0747(21) 0.5255(17) 0.5755(17) 0.168 Uiso 0.50 d PR
H65C H 0.0246(21) 0.4989(17) 0.6302(17) 0.168 Uiso 0.50 d PR
O9 O 0.9321(5) 0.2165(4) 0.1440(4) 0.106(3) Uani 1 d .
O10 O 0.7746(4) 0.1625(3) 0.1053(4) 0.089(2) Uani 1 d .
H80D H 0.7702(4) 0.2030(3) 0.0855(4) 0.107 Uiso 1 d R
H80C H 0.8441(4) 0.1826(3) 0.1664(4) 0.107 Uiso 1 d R
H80B H 0.9441(4) 0.2615(3) 0.1225(4) 0.107 Uiso 1 d R
H80A H 0.9441(4) 0.2060(3) 0.1822(4) 0.107 Uiso 1 d R

loop_
_atom_type_symbol
_atom_type_description
_atom_type_scat_dispersion_real
_atom_type_scat_dispersion_imag
_atom_type_scat_source
C C 0.0033 0.0016 'International Tables Vol C Tables 4.2.6.8 and 6.1.1.4'
H H 0.0000 0.0000 'International Tables Vol C Tables 4.2.6.8 and 6.1.1.4'
B B 0.0013 0.0007 'International Tables Vol C Tables 4.2.6.8 and 6.1.1.4'
N N 0.0061 0.0033 'International Tables Vol C Tables 4.2.6.8 and 6.1.1.4'
O O 0.0106 0.0060 'International Tables Vol C Tables 4.2.6.8 and 6.1.1.4'
Cl Cl 0.1484 0.1585 'International Tables Vol C Tables 4.2.6.8 and 6.1.1.4'
Zn Zn 0.2839 1.4301 'International Tables Vol C Tables 4.2.6.8 and 6.1.1.4'

loop_
_geom_angle_atom_site_label_1
_geom_angle_atom_site_label_2
_geom_angle_atom_site_label_3
_geom_angle
_geom_angle_publ_flag
O1 Zn1 N1 125.8(3) y
O1 Zn1 N3 131.4(3) y
N1 Zn1 N3 101.0(3) y
O1 Zn1 N16 91.7(2) y
N1 Zn1 N16 100.7(2) y
N3 Zn1 N16 91.9(2) y
O1 Zn1 N2 89.0(3) y
N1 Zn1 N2 87.0(2) y
N3 Zn1 N2 80.1(2) y
N16 Zn1 N2 169.9(2) y
O1 Zn1 O2 31.0(2) y
N1 Zn1 O2 156.7(2) y
N3 Zn1 O2 101.6(2) y
N16 Zn1 O2 84.1(2) y
N2 Zn1 O2 91.4(2) y
O1 Zn1 Zn2 41.6(2) y
N1 Zn1 Zn2 156.7(2) y
N3 Zn1 Zn2 98.3(2) y
N16 Zn1 Zn2 65.5(2) y
N2 Zn1 Zn2 109.2(2) y
O2 Zn1 Zn2 18.79(10) y
C3 N1 N4 106.9(6) y
C3 N1 Zn1 137.7(5) y
N4 N1 Zn1 113.5(5) y
C13 N2 N5 105.5(7) y
C13 N2 Zn1 142.8(6) y
N5 N2 Zn1 106.8(5) y
C23 N3 N6 107.9(6) y
C23 N3 Zn1 136.6(6) y
N6 N3 Zn1 113.9(5) y
H11 O1 H1 103.0(100) y
H11 O1 Zn1 130.2(97) y
H1 O1 Zn1 120.7(60) y
H11 O1 O2 103.8(96) y
H1 O1 O2 18.4(63) y
Zn1 O1 O2 125.4(4) y
H11 O1 N18 11.6(96) y
H1 O1 N18 92.4(59) y
Zn1 O1 N18 141.7(3) y
O2 O1 N18 92.2(3) y
H11 O1 Zn2 102.1(95) y
H1 O1 Zn2 4.8(63) y
Zn1 O1 Zn2 119.4(3) y
O2 O1 Zn2 23.2(2) y
N18 O1 Zn2 91.9(2) y
C1 N4 N1 109.5(7) y
C1 N4 B1 128.3(7) y
N1 N4 B1 122.0(6) y
N4 C1 C2 107.1(7) y
N4 C1 C4 122.5(8) y
C2 C1 C4 130.4(8) y
C1 C2 C3 107.5(8) y
N1 C3 C2 109.0(7) y
N1 C3 C5 123.7(7) y
C2 C3 C5 127.3(7) y
C9 C5 C6 115.3(8) y
C9 C5 C3 125.7(8) y
C6 C5 C3 118.9(8) y
C7 C6 C5 124.6(9) y
C8 C7 C6 119.9(9) y
C7 C8 N7 121.6(9) y
C7 C8 C10 118.8(10) y
N7 C8 C10 119.5(11) y
C9 N7 C8 118.3(9) y
C5 C9 N7 120.4(9) y
C11 N5 N2 110.9(7) y
C11 N5 B1 129.4(8) y
N2 N5 B1 119.6(6) y
N5 C11 C12 107.2(8) y
N5 C11 C14 123.2(10) y
C12 C11 C14 129.6(9) y
C11 C12 C13 106.0(8) y
N2 C13 C12 110.3(8) y
N2 C13 C15 120.3(7) y
C12 C13 C15 129.4(8) y
C19 C15 C16 115.2(9) y
C19 C15 C13 121.3(8) y
C16 C15 C13 123.4(9) y
C17 C16 C15 120.4(10) y
C18 C17 C16 119.7(10) y
N8 C18 C17 120.9(10) y
N8 C18 C20 117.9(9) y
C17 C18 C20 121.2(10) y
C19 N8 C18 119.1(8) y
C19 N8 H21 89.6(21) y
C18 N8 H21 133.6(22) y
C19 N8 O2 85.5(5) y
C18 N8 O2 132.3(7) y
H21 N8 O2 6.5(21) y
N8 C19 C15 124.5(8) y
C21 N6 N3 109.7(6) y
C21 N6 B1 128.5(7) y
N3 N6 B1 121.8(6) y
N6 C21 C22 107.1(7) y
N6 C21 C24 124.6(8) y
C22 C21 C24 128.3(8) y
C23 C22 C21 106.7(7) y
N3 C23 C22 108.5(7) y
N3 C23 C25 122.9(7) y
C22 C23 C25 128.6(7) y
C29 C25 C26 116.0(8) y
C29 C25 C23 123.1(7) y
C26 C25 C23 120.8(8) y
C27 C26 C25 118.7(8) y
C28 C27 C26 120.9(8) y
N9 C28 C27 121.2(8) y
N9 C28 C30 118.4(8) y
C27 C28 C30 120.4(8) y
C29 N9 C28 116.8(7) y
C29 N9 Zn2 114.6(5) y
C28 N9 Zn2 126.1(6) y
N9 C29 C25 126.3(8) y
N5 B1 N4 109.0(7) y
N5 B1 N6 111.4(7) y
N4 B1 N6 109.6(7) y
O2 Zn2 N10 133.0(3) y
O2 Zn2 N11 123.4(3) y
N10 Zn2 N11 103.6(3) y
O2 Zn2 N12 97.7(3) y
N10 Zn2 N12 81.7(3) y
N11 Zn2 N12 88.4(3) y
O2 Zn2 N9 88.0(3) y
N10 Zn2 N9 86.7(3) y
N11 Zn2 N9 97.2(2) y
N12 Zn2 N9 168.0(2) y
O2 Zn2 O1 30.6(2) y
N10 Zn2 O1 102.5(2) y
N11 Zn2 O1 153.9(2) y
N12 Zn2 O1 96.9(2) y
N9 Zn2 O1 82.7(2) y
O2 Zn2 Zn1 41.3(2) y
N10 Zn2 Zn1 96.0(2) y
N11 Zn2 Zn1 152.3(2) y
N12 Zn2 Zn1 113.9(2) y
N9 Zn2 Zn1 64.20(15) y
O1 Zn2 Zn1 19.08(10) y
C33 N10 N13 106.7(6) y
C33 N10 Zn2 140.3(6) y
N13 N10 Zn2 112.1(5) y
C43 N11 N14 107.2(6) y
C43 N11 Zn2 139.1(6) y
N14 N11 Zn2 110.4(5) y
C53 N12 N15 105.7(7) y
C53 N12 Zn2 143.7(6) y
N15 N12 Zn2 108.2(5) y
H21 O2 H1 128.3(100) y
H21 O2 Zn2 121.3(81) y
H1 O2 Zn2 109.8(56) y
H21 O2 O1 112.0(81) y
H1 O2 O1 16.4(56) y
Zn2 O2 O1 126.2(4) y
H21 O2 N8 24.8(81) y
H1 O2 N8 103.6(56) y
Zn2 O2 N8 144.4(4) y
O1 O2 N8 87.5(3) y
H21 O2 Zn1 116.3(80) y
H1 O2 Zn1 26.5(52) y
Zn2 O2 Zn1 119.9(3) y
O1 O2 Zn1 23.7(2) y
N8 O2 Zn1 95.6(2) y
C31 N13 N10 109.0(7) y
C31 N13 B2 129.1(7) y
N10 N13 B2 122.0(7) y
N13 C31 C32 108.2(8) y
N13 C31 C34 122.7(8) y
C32 C31 C34 129.1(9) y
C31 C32 C33 106.6(8) y
N10 C33 C32 109.5(7) y
N10 C33 C35 122.8(7) y
C32 C33 C35 127.6(8) y
C36 C35 C39 116.8(8) y
C36 C35 C33 120.8(8) y
C39 C35 C33 122.4(8) y
C35 C36 C37 119.4(8) y
C38 C37 C36 120.7(8) y
N16 C38 C37 121.1(8) y
N16 C38 C40 117.4(8) y
C37 C38 C40 121.5(8) y
C39 N16 C38 117.9(7) y
C39 N16 Zn1 113.9(5) y
C38 N16 Zn1 126.7(5) y
N16 C39 C35 123.9(8) y
C41 N14 N11 108.8(7) y
C41 N14 B2 129.5(7) y
N11 N14 B2 121.1(6) y
N14 C41 C42 108.7(8) y
N14 C41 C44 120.8(9) y
C42 C41 C44 130.5(8) y
C41 C42 C43 106.2(8) y
N11 C43 C42 109.1(8) y
N11 C43 C45 125.0(7) y
C42 C43 C45 125.9(8) y
C49 C45 C46 114.1(9) y
C49 C45 C43 125.9(8) y
C46 C45 C43 119.9(8) y
C47 C46 C45 120.8(10) y
C46 C47 C48 120.5(10) y
N17 C48 C47 119.8(10) y
N17 C48 C50 119.0(10) y
C47 C48 C50 121.2(10) y
C49 N17 C48 118.9(9) y
N17 C49 C45 125.5(9) y
C51 N15 N12 110.5(7) y
C51 N15 B2 129.6(7) y
N12 N15 B2 119.7(7) y
N15 C51 C52 107.4(7) y
N15 C51 C54 123.0(8) y
C52 C51 C54 129.5(9) y
C51 C52 C53 106.0(8) y
N12 C53 C52 110.3(8) y
N12 C53 C55 120.7(8) y
C52 C53 C55 128.7(8) y
C56 C55 C59 115.9(8) y
C56 C55 C53 123.6(8) y
C59 C55 C53 120.5(8) y
C55 C56 C57 119.9(9) y
C58 C57 C56 119.5(9) y
N18 C58 C57 122.2(9) y
N18 C58 C60 115.6(9) y
C57 C58 C60 122.2(9) y
C58 N18 C59 116.6(8) y
C58 N18 H11 133.1(34) y
C59 N18 H11 90.1(33) y
C58 N18 O1 133.2(7) y
C59 N18 O1 86.8(5) y
H11 N18 O1 3.9(33) y
N18 C59 C55 125.8(9) y
N15 B2 N14 109.4(7) y
N15 B2 N13 108.8(7) y
N14 B2 N13 109.3(7) y
O4 Cl O6 111.0(6) y
O4 Cl O5 111.8(7) y
O6 Cl O5 110.1(7) y
O4 Cl O3 108.4(9) y
O6 Cl O3 110.0(8) y
O5 Cl O3 105.4(9) y
C62 O7 O8 137.1(27) y
C62 O7 C63 27.6(16) y
O8 O7 C63 112.0(21) y
C63 C62 O7 113.9(35) y
C62 C63 O7 38.5(23) y
C64 O8 O7 96.8(22) y
C65 C64 O8 142.6(39) y

loop_
_geom_bond_atom_site_label_1
_geom_bond_atom_site_label_2
_geom_bond_distance
_geom_bond_publ_flag
Zn1 O1 1.888(6) y
Zn1 N1 2.012(6) y
Zn1 N3 2.029(6) y
Zn1 N16 2.308(7) y
Zn1 N2 2.489(7) y
Zn1 O2 3.833(7) y
Zn1 Zn2 5.0341(14) y
N1 C3 1.348(9) y
N1 N4 1.376(8) y
N2 C13 1.345(10) y
N2 N5 1.370(9) y
N3 C23 1.342(10) y
N3 N6 1.369(9) y
O1 H11 0.73(12) y
O1 H1 1.20(14) y
O1 O2 2.418(9) y
O1 N18 2.853(10) y
O1 Zn2 3.832(6) y
N4 C1 1.364(10) y
N4 B1 1.547(12) y
C1 C2 1.371(12) y
C1 C4 1.491(12) y
C2 C3 1.386(11) y
C3 C5 1.452(11) y
C5 C9 1.383(12) y
C5 C6 1.415(12) y
C6 C7 1.311(12) y
C7 C8 1.289(13) y
C8 N7 1.422(14) y
C8 C10 1.490(14) y
N7 C9 1.383(12) y
N5 C11 1.347(11) y
N5 B1 1.536(13) y
C11 C12 1.379(14) y
C11 C14 1.495(13) y
C12 C13 1.387(12) y
C13 C15 1.470(12) y
C15 C19 1.379(12) y
C15 C16 1.400(13) y
C16 C17 1.384(15) y
C17 C18 1.357(14) y
C18 N8 1.346(12) y
C18 C20 1.478(14) y
N8 C19 1.328(11) y
N8 H21 2.31(8) y
N8 O2 2.855(10) y
N6 C21 1.347(10) y
N6 B1 1.564(11) y
C21 C22 1.394(11) y
C21 C24 1.492(11) y
C22 C23 1.391(11) y
C23 C25 1.452(11) y
C25 C29 1.373(11) y
C25 C26 1.401(11) y
C26 C27 1.391(12) y
C27 C28 1.371(12) y
C28 N9 1.359(10) y
C28 C30 1.495(11) y
N9 C29 1.341(10) y
N9 Zn2 2.466(7) y
Zn2 O2 1.871(6) y
Zn2 N10 2.020(7) y
Zn2 N11 2.032(6) y
Zn2 N12 2.308(7) y
N10 C33 1.351(10) y
N10 N13 1.383(9) y
N11 C43 1.338(10) y
N11 N14 1.375(9) y
N12 C53 1.348(11) y
N12 N15 1.366(9) y
O2 H21 0.62(8) y
N13 C31 1.358(11) y
N13 B2 1.557(12) y
C31 C32 1.372(12) y
C31 C34 1.506(12) y
C32 C33 1.386(12) y
C33 C35 1.465(11) y
C35 C36 1.376(12) y
C35 C39 1.397(11) y
C36 C37 1.391(12) y
C37 C38 1.364(12) y
C38 N16 1.354(10) y
C38 C40 1.499(12) y
N16 C39 1.350(10) y
N14 C41 1.342(10) y
N14 B2 1.555(12) y
C41 C42 1.364(13) y
C41 C44 1.509(12) y
C42 C43 1.390(11) y
C43 C45 1.463(12) y
C45 C49 1.377(12) y
C45 C46 1.402(13) y
C46 C47 1.362(15) y
C47 C48 1.375(14) y
C48 N17 1.334(13) y
C48 C50 1.480(14) y
N17 C49 1.334(13) y
N15 C51 1.353(11) y
N15 B2 1.537(12) y
C51 C52 1.375(12) y
C51 C54 1.502(12) y
C52 C53 1.386(12) y
C53 C55 1.476(12) y
C55 C56 1.364(12) y
C55 C59 1.381(12) y
C56 C57 1.386(13) y
C57 C58 1.368(13) y
C58 N18 1.331(11) y
C58 C60 1.532(13) y
N18 C59 1.334(11) y
Cl O4 1.362(9) y
Cl O6 1.391(8) y
Cl O5 1.395(9) y
Cl O3 1.420(12) y
O7 C62 1.17(3) y
O7 O8 1.61(3) y
O7 C63 1.72(4) y
C62 C63 0.87(3) y
O8 C64 1.21(3) y
C64 C65 0.97(3) y
